data_4512366
loop_
_publ_author_name
'Shi, Chao'
'Wei, Bin'
'Zhang, Wen'

_publ_section_title
;
 Toward Understanding the Origin of Structural Phase Transition in
 Guanidinium Pyridinium 1,5-Naphthalenedisulfonate
;
_journal_issue 12
_journal_name_full 'Crystal Growth &amp; Design'
_journal_page_first 6570
_journal_paper_doi 10.1021/cg5014895
_journal_volume 14
_journal_year 2014
_chemical_formula_moiety 'C10 H6 O6 S2, C H6 N3, C3 H10 N'
_chemical_formula_sum 'C14 H22 N4 O6 S2'
_chemical_formula_weight 406.48
_chemical_name_systematic
; 
 ? 
;
_space_group_IT_number 14
_symmetry_cell_setting monoclinic
_symmetry_space_group_name_Hall '-P 2ybc'
_symmetry_space_group_name_H-M 'P 1 21/c 1'
_atom_sites_solution_hydrogens geom
_atom_sites_solution_primary direct
_atom_sites_solution_secondary difmap
_audit_creation_method SHELXL-97
_cell_angle_alpha 90.00
_cell_angle_beta 98.67(3)
_cell_angle_gamma 90.00
_cell_formula_units_Z 4
_cell_length_a 12.650(3)
_cell_length_b 9.4099(19)
_cell_length_c 15.893(3)
_cell_measurement_reflns_used 3638
_cell_measurement_temperature 293(2)
_cell_measurement_theta_max 27.5
_cell_measurement_theta_min 3.0
_cell_volume 1870.2(7)
_computing_cell_refinement CrystalClear
_computing_data_collection 'CrystalClear (Rigaku, 2005)'
_computing_data_reduction CrystalClear
_computing_molecular_graphics SHELXTL
_computing_publication_material SHELXTL
_computing_structure_refinement SHELXTL
_computing_structure_solution 'SHELXTL (Sheldrick, 2008)'
_diffrn_ambient_temperature 293(2)
_diffrn_measured_fraction_theta_full 0.999
_diffrn_measured_fraction_theta_max 0.999
_diffrn_measurement_device_type 'Rigaku, SCXmini'
_diffrn_measurement_method '\w scans'
_diffrn_radiation_monochromator graphite
_diffrn_radiation_source 'fine-focus sealed tube'
_diffrn_radiation_type MoK\a
_diffrn_radiation_wavelength 0.71073
_diffrn_reflns_av_R_equivalents 0.0475
_diffrn_reflns_av_sigmaI/netI 0.0369
_diffrn_reflns_limit_h_max 16
_diffrn_reflns_limit_h_min -16
_diffrn_reflns_limit_k_max 12
_diffrn_reflns_limit_k_min -12
_diffrn_reflns_limit_l_max 20
_diffrn_reflns_limit_l_min -20
_diffrn_reflns_number 19017
_diffrn_reflns_theta_full 27.48
_diffrn_reflns_theta_max 27.48
_diffrn_reflns_theta_min 3.11
_diffrn_standards_decay_% 0
_diffrn_standards_interval_count 150
_diffrn_standards_interval_time 9
_exptl_absorpt_coefficient_mu 0.323
_exptl_absorpt_correction_T_max 0.525
_exptl_absorpt_correction_T_min 0.520
_exptl_absorpt_correction_type multi-scan
_exptl_absorpt_process_details 'CrystalClear (Rigaku, 2005)'
_exptl_crystal_colour Colorless
_exptl_crystal_density_diffrn 1.444
_exptl_crystal_density_method 'not measured'
_exptl_crystal_description block
_exptl_crystal_F_000 856
_exptl_crystal_size_max 0.20
_exptl_crystal_size_mid 0.20
_exptl_crystal_size_min 0.20
_refine_diff_density_max 0.521
_refine_diff_density_min -0.699
_refine_diff_density_rms 0.127
_refine_ls_extinction_method none
_refine_ls_goodness_of_fit_ref 1.154
_refine_ls_hydrogen_treatment constr
_refine_ls_matrix_type full
_refine_ls_number_parameters 238
_refine_ls_number_reflns 4282
_refine_ls_number_restraints 0
_refine_ls_restrained_S_all 1.154
_refine_ls_R_factor_all 0.0667
_refine_ls_R_factor_gt 0.0564
_refine_ls_shift/su_max 0.000
_refine_ls_shift/su_mean 0.000
_refine_ls_structure_factor_coef Fsqd
_refine_ls_weighting_details 'calc w=1/[\s^2^(Fo^2^)+(0.0732P)^2^+0.8588P] where P=(Fo^2^+2Fc^2^)/3'
_refine_ls_weighting_scheme calc
_refine_ls_wR_factor_gt 0.1428
_refine_ls_wR_factor_ref 0.1497
_reflns_number_gt 3584
_reflns_number_total 4282
_reflns_threshold_expression >2sigma(I)
_cod_data_source_file cg5014895_si_002.cif
_cod_data_source_block 5iPA
_cod_depositor_comments
;
The following automatic conversions were performed:

'_symmetry_cell_setting' value 'Monoclinic' changed to 'monoclinic'
according to
/home/saulius/struct/COD-crude-data--automatic-downloads/rss-feeds/ACS/lib/dictionaries/cif_core.dic
dictionary named 'cif_core.dic' version 2.4.2 from 2011-04-26.

Automatic conversion script
Id: cif_fix_values 2935 2014-11-11 08:27:57Z andrius 

 Adding full bibliography for 4512336--4512373.cif.
;
_cod_original_cell_volume 1870.2(6)
_cod_original_sg_symbol_H-M 'P 21/c'
_cod_database_code 4512366

loop_
_symmetry_equiv_pos_as_xyz
'x, y, z'
'-x, y+1/2, -z+1/2'
'-x, -y, -z'
'x, -y-1/2, z-1/2'

loop_
_atom_site_label
_atom_site_type_symbol
_atom_site_fract_x
_atom_site_fract_y
_atom_site_fract_z
_atom_site_U_iso_or_equiv
_atom_site_adp_type
_atom_site_occupancy
_atom_site_symmetry_multiplicity
_atom_site_calc_flag
_atom_site_refinement_flags
C14 C 0.1682(4) 0.4464(5) 0.0662(3) 0.1005(16) Uani 1 1 d .
H14A H 0.1216 0.4298 0.1076 0.151 Uiso 1 1 calc R
H14B H 0.2021 0.3589 0.0544 0.151 Uiso 1 1 calc R
H14C H 0.1273 0.4821 0.0148 0.151 Uiso 1 1 calc R
C12 C 0.2165(5) 0.6995(5) 0.0972(4) 0.1110(18) Uani 1 1 d .
H12A H 0.1544 0.7081 0.1250 0.167 Uiso 1 1 calc R
H12B H 0.1989 0.7290 0.0390 0.167 Uiso 1 1 calc R
H12C H 0.2726 0.7587 0.1256 0.167 Uiso 1 1 calc R
S1 S 0.49691(4) 0.26763(6) 0.14586(3) 0.03025(17) Uani 1 1 d .
O1 O 0.59037(14) 0.21343(19) 0.20052(11) 0.0400(4) Uani 1 1 d .
O2 O 0.50656(14) 0.41793(17) 0.12964(11) 0.0400(4) Uani 1 1 d .
O3 O 0.39883(14) 0.2327(2) 0.17661(12) 0.0438(4) Uani 1 1 d .
C4 C 0.49812(17) 0.0305(2) 0.04079(13) 0.0261(4) Uani 1 1 d .
C3 C 0.49500(17) 0.1814(2) 0.04640(13) 0.0284(4) Uani 1 1 d .
C1 C 0.4950(2) 0.2031(3) -0.10316(15) 0.0398(6) Uani 1 1 d .
H1 H 0.4921 0.2608 -0.1510 0.048 Uiso 1 1 calc R
C2 C 0.4925(2) 0.2642(2) -0.02378(15) 0.0348(5) Uani 1 1 d .
H2 H 0.4892 0.3625 -0.0188 0.042 Uiso 1 1 calc R
C5 C 0.49851(19) -0.0604(3) 0.11121(13) 0.0340(5) Uani 1 1 d .
H5 H 0.4942 -0.0214 0.1644 0.041 Uiso 1 1 calc R
S2 S 0.87638(5) 0.90148(7) 0.16773(4) 0.03814(18) Uani 1 1 d .
O4 O 0.77159(15) 0.8382(2) 0.16258(14) 0.0508(5) Uani 1 1 d .
O5 O 0.96083(15) 0.8050(2) 0.20166(13) 0.0472(5) Uani 1 1 d .
O6 O 0.88381(16) 1.0343(2) 0.21418(12) 0.0480(5) Uani 1 1 d .
C8 C 0.89473(19) 0.9398(3) 0.06204(16) 0.0361(5) Uani 1 1 d .
C7 C 0.99470(18) 0.9894(3) 0.04308(15) 0.0349(5) Uani 1 1 d .
N2 N 0.90476(18) 0.5073(3) 0.17148(14) 0.0474(5) Uani 1 1 d .
H2A H 0.9136 0.5975 0.1671 0.057 Uiso 1 1 calc R
H2B H 0.9593 0.4517 0.1786 0.057 Uiso 1 1 calc R
N3 N 0.72487(19) 0.5385(3) 0.15642(18) 0.0561(7) Uani 1 1 d .
H3A H 0.6614 0.5038 0.1520 0.067 Uiso 1 1 calc R
H3B H 0.7338 0.6289 0.1538 0.067 Uiso 1 1 calc R
C11 C 0.8074(2) 0.4542(3) 0.16721(16) 0.0402(6) Uani 1 1 d .
C9 C 0.8113(2) 0.9168(3) -0.00047(18) 0.0446(6) Uani 1 1 d .
H9 H 0.7459 0.8869 0.0133 0.053 Uiso 1 1 calc R
C6 C 1.0829(2) 1.0190(3) 0.10619(17) 0.0469(7) Uani 1 1 d .
H6 H 1.0759 1.0082 0.1633 0.056 Uiso 1 1 calc R
N1 N 0.7949(2) 0.3162(3) 0.17137(18) 0.0567(7) Uani 1 1 d .
H1A H 0.7317 0.2806 0.1670 0.068 Uiso 1 1 calc R
H1B H 0.8498 0.2613 0.1785 0.068 Uiso 1 1 calc R
C10 C 0.8231(2) 0.9377(3) -0.08533(19) 0.0522(7) Uani 1 1 d .
H10 H 0.7655 0.9214 -0.1280 0.063 Uiso 1 1 calc R
N4 N 0.29618(18) 0.5106(2) 0.18822(14) 0.0432(5) Uani 1 1 d .
H4A H 0.3454 0.5733 0.2102 0.065 Uiso 1 1 calc R
H4B H 0.3260 0.4250 0.1874 0.065 Uiso 1 1 calc R
H4C H 0.2439 0.5077 0.2199 0.065 Uiso 1 1 calc R
C13 C 0.2518(3) 0.5533(4) 0.1004(2) 0.0696(9) Uani 1 1 d .
H13 H 0.3097 0.5462 0.0660 0.084 Uiso 1 1 calc R

loop_
_atom_site_aniso_label
_atom_site_aniso_U_11
_atom_site_aniso_U_22
_atom_site_aniso_U_33
_atom_site_aniso_U_23
_atom_site_aniso_U_13
_atom_site_aniso_U_12
C14 0.126(4) 0.088(3) 0.075(3) -0.020(2) -0.027(3) -0.010(3)
C12 0.125(4) 0.075(3) 0.121(4) 0.026(3) -0.021(3) 0.015(3)
S1 0.0322(3) 0.0292(3) 0.0287(3) -0.0060(2) 0.0027(2) -0.0012(2)
O1 0.0411(10) 0.0408(10) 0.0346(9) -0.0036(7) -0.0055(7) 0.0017(8)
O2 0.0479(10) 0.0272(9) 0.0440(9) -0.0074(7) 0.0037(8) -0.0006(7)
O3 0.0400(10) 0.0477(11) 0.0465(10) -0.0115(8) 0.0162(8) -0.0057(8)
C4 0.0269(10) 0.0270(11) 0.0243(10) 0.0008(8) 0.0031(8) -0.0016(8)
C3 0.0294(10) 0.0288(11) 0.0266(10) -0.0031(8) 0.0025(8) -0.0022(8)
C1 0.0590(16) 0.0314(12) 0.0284(11) 0.0072(9) 0.0049(11) -0.0045(11)
C2 0.0452(13) 0.0243(11) 0.0338(12) 0.0010(9) 0.0019(10) 0.0006(9)
C5 0.0462(13) 0.0336(12) 0.0219(10) 0.0003(9) 0.0046(9) -0.0043(10)
S2 0.0348(3) 0.0340(3) 0.0465(4) 0.0002(3) 0.0089(3) -0.0039(2)
O4 0.0378(10) 0.0531(12) 0.0637(12) 0.0041(10) 0.0144(9) -0.0115(9)
O5 0.0441(10) 0.0392(10) 0.0575(12) 0.0082(9) 0.0049(9) 0.0025(8)
O6 0.0509(11) 0.0409(10) 0.0531(11) -0.0085(8) 0.0105(9) -0.0004(8)
C8 0.0313(12) 0.0318(12) 0.0447(13) -0.0012(10) 0.0039(10) -0.0046(9)
C7 0.0299(11) 0.0319(11) 0.0417(12) -0.0016(10) 0.0013(9) -0.0055(9)
N2 0.0378(12) 0.0497(13) 0.0533(13) 0.0035(11) 0.0019(10) -0.0036(10)
N3 0.0370(12) 0.0371(12) 0.0916(19) 0.0088(12) 0.0016(12) -0.0025(10)
C11 0.0403(13) 0.0409(14) 0.0377(12) 0.0053(10) 0.0003(10) -0.0030(11)
C9 0.0299(12) 0.0482(15) 0.0541(15) 0.0010(12) 0.0018(11) -0.0105(11)
C6 0.0397(14) 0.0569(17) 0.0415(14) 0.0002(12) -0.0019(11) -0.0166(12)
N1 0.0492(14) 0.0392(13) 0.0805(18) 0.0103(12) 0.0058(13) 0.0007(11)
C10 0.0358(13) 0.0679(19) 0.0489(15) 0.0030(14) -0.0068(11) -0.0182(13)
N4 0.0427(12) 0.0431(12) 0.0452(12) -0.0069(10) 0.0115(10) 0.0031(10)
C13 0.080(2) 0.069(2) 0.0578(19) 0.0055(17) 0.0043(17) 0.0080(19)

loop_
_atom_type_symbol
_atom_type_description
_atom_type_scat_dispersion_real
_atom_type_scat_dispersion_imag
_atom_type_scat_source
C C 0.0033 0.0016 'International Tables Vol C Tables 4.2.6.8 and 6.1.1.4'
H H 0.0000 0.0000 'International Tables Vol C Tables 4.2.6.8 and 6.1.1.4'
N N 0.0061 0.0033 'International Tables Vol C Tables 4.2.6.8 and 6.1.1.4'
O O 0.0106 0.0060 'International Tables Vol C Tables 4.2.6.8 and 6.1.1.4'
S S 0.1246 0.1234 'International Tables Vol C Tables 4.2.6.8 and 6.1.1.4'

loop_
_geom_angle_atom_site_label_1
_geom_angle_atom_site_label_2
_geom_angle_atom_site_label_3
_geom_angle
_geom_angle_site_symmetry_1
_geom_angle_site_symmetry_3
C13 C14 H14A 109.5 . .
C13 C14 H14B 109.5 . .
H14A C14 H14B 109.5 . .
C13 C14 H14C 109.5 . .
H14A C14 H14C 109.5 . .
H14B C14 H14C 109.5 . .
C13 C12 H12A 109.5 . .
C13 C12 H12B 109.5 . .
H12A C12 H12B 109.5 . .
C13 C12 H12C 109.5 . .
H12A C12 H12C 109.5 . .
H12B C12 H12C 109.5 . .
O3 S1 O2 112.61(11) . .
O3 S1 O1 112.52(12) . .
O2 S1 O1 111.57(11) . .
O3 S1 C3 107.55(11) . .
O2 S1 C3 106.19(10) . .
O1 S1 C3 105.87(10) . .
C5 C4 C3 123.5(2) . .
C5 C4 C4 118.8(2) . 3_655
C3 C4 C4 117.6(2) . 3_655
C2 C3 C4 121.2(2) . .
C2 C3 S1 117.74(17) . .
C4 C3 S1 121.03(16) . .
C5 C1 C2 120.4(2) 3_655 .
C5 C1 H1 119.8 3_655 .
C2 C1 H1 119.8 . .
C3 C2 C1 120.5(2) . .
C3 C2 H2 119.7 . .
C1 C2 H2 119.7 . .
C1 C5 C4 121.4(2) 3_655 .
C1 C5 H5 119.3 3_655 .
C4 C5 H5 119.3 . .
O5 S2 O4 112.53(12) . .
O5 S2 O6 111.42(12) . .
O4 S2 O6 111.92(12) . .
O5 S2 C8 106.72(12) . .
O4 S2 C8 106.33(12) . .
O6 S2 C8 107.51(12) . .
C9 C8 C7 121.1(2) . .
C9 C8 S2 117.7(2) . .
C7 C8 S2 121.11(18) . .
C7 C7 C6 118.8(3) 3_775 .
C7 C7 C8 118.0(3) 3_775 .
C6 C7 C8 123.2(2) . .
C11 N2 H2A 120.0 . .
C11 N2 H2B 120.0 . .
H2A N2 H2B 120.0 . .
C11 N3 H3A 120.0 . .
C11 N3 H3B 120.0 . .
H3A N3 H3B 120.0 . .
N3 C11 N1 120.6(3) . .
N3 C11 N2 120.0(3) . .
N1 C11 N2 119.4(3) . .
C8 C9 C10 120.2(2) . .
C8 C9 H9 119.9 . .
C10 C9 H9 119.9 . .
C10 C6 C7 121.2(3) 3_775 .
C10 C6 H6 119.4 3_775 .
C7 C6 H6 119.4 . .
C11 N1 H1A 120.0 . .
C11 N1 H1B 120.0 . .
H1A N1 H1B 120.0 . .
C6 C10 C9 120.6(2) 3_775 .
C6 C10 H10 119.7 3_775 .
C9 C10 H10 119.7 . .
C13 N4 H4A 109.5 . .
C13 N4 H4B 109.5 . .
H4A N4 H4B 109.5 . .
C13 N4 H4C 109.5 . .
H4A N4 H4C 109.5 . .
H4B N4 H4C 109.5 . .
C12 C13 N4 111.3(3) . .
C12 C13 C14 115.4(4) . .
N4 C13 C14 107.8(3) . .
C12 C13 H13 107.4 . .
N4 C13 H13 107.4 . .
C14 C13 H13 107.4 . .

loop_
_geom_bond_atom_site_label_1
_geom_bond_atom_site_label_2
_geom_bond_distance
_geom_bond_site_symmetry_2
C14 C13 1.501(6) .
C14 H14A 0.9600 .
C14 H14B 0.9600 .
C14 H14C 0.9600 .
C12 C13 1.445(6) .
C12 H12A 0.9600 .
C12 H12B 0.9600 .
C12 H12C 0.9600 .
S1 O3 1.4385(18) .
S1 O2 1.4460(18) .
S1 O1 1.4501(18) .
S1 C3 1.774(2) .
C4 C5 1.408(3) .
C4 C3 1.424(3) .
C4 C4 1.425(4) 3_655
C3 C2 1.357(3) .
C1 C5 1.353(3) 3_655
C1 C2 1.391(3) .
C1 H1 0.9300 .
C2 H2 0.9300 .
C5 C1 1.353(3) 3_655
C5 H5 0.9300 .
S2 O5 1.443(2) .
S2 O4 1.4443(19) .
S2 O6 1.4477(19) .
S2 C8 1.767(3) .
C8 C9 1.353(3) .
C8 C7 1.422(3) .
C7 C7 1.410(5) 3_775
C7 C6 1.411(3) .
N2 C11 1.321(3) .
N2 H2A 0.8600 .
N2 H2B 0.8600 .
N3 C11 1.302(3) .
N3 H3A 0.8600 .
N3 H3B 0.8600 .
C11 N1 1.311(4) .
C9 C10 1.393(4) .
C9 H9 0.9300 .
C6 C10 1.345(4) 3_775
C6 H6 0.9300 .
N1 H1A 0.8600 .
N1 H1B 0.8600 .
C10 C6 1.345(4) 3_775
C10 H10 0.9300 .
N4 C13 1.480(4) .
N4 H4A 0.8900 .
N4 H4B 0.8900 .
N4 H4C 0.8900 .
C13 H13 0.9800 .

loop_
_geom_hbond_atom_site_label_D
_geom_hbond_atom_site_label_H
_geom_hbond_atom_site_label_A
_geom_hbond_distance_DH
_geom_hbond_distance_HA
_geom_hbond_distance_DA
_geom_hbond_angle_DHA
_geom_hbond_site_symmetry_A
N2 H2A O5 0.86 2.09 2.912(3) 159.4 .
N2 H2B O5 0.86 2.44 3.090(3) 132.5 2_745
N2 H2B O6 0.86 2.54 3.009(3) 115.7 2_745
N3 H3A O2 0.86 2.10 2.956(3) 175.0 .
N3 H3B O4 0.86 2.03 2.880(3) 171.6 .
N1 H1A O1 0.86 2.04 2.864(3) 160.0 .
N1 H1B O6 0.86 2.23 2.921(3) 136.8 1_545
N4 H4A O1 0.89 2.02 2.840(3) 153.3 2_655
N4 H4B O3 0.89 2.05 2.938(3) 175.4 .
N4 H4B O2 0.89 2.59 3.075(3) 115.3 .
N4 H4C O6 0.89 2.07 2.951(3) 170.5 2_645
N4 H4C O4 0.89 2.49 3.099(3) 126.4 2_645
